data_7236337
loop_
_publ_author_name
'Han, Xiao'
'Chen, Wen-Miao'
'Han, Xiguang'
'Tan, Yuan-Zhi'
'Sun, Di'

_publ_section_title
;
 Nitrogen-rich MOF derived porous Co3O4/N--C composites with superior
 performance in lithium-ion batteries
;
_journal_issue 34
_journal_name_full 'Journal of Materials Chemistry A'
_journal_page_first 13040
_journal_paper_doi 10.1039/C6TA05096D
_journal_volume 4
_journal_year 2016
_chemical_formula_moiety 'C18 H11 Co N7 O6'
_chemical_formula_sum 'C18 H11 Co N7 O6'
_chemical_formula_weight 480.27
_space_group_crystal_system orthorhombic
_space_group_IT_number 61
_space_group_name_Hall '-P 2ac 2ab'
_space_group_name_H-M_alt 'P b c a'
_atom_sites_solution_hydrogens geom
_atom_sites_solution_primary iterative
_audit_creation_date 2016-06-02
_audit_creation_method
;
Olex2 1.2
(compiled 2016.02.19 svn.r3266 for OlexSys, GUI svn.r5155)
;
_audit_update_record
;
2016-06-02 deposited with the CCDC.
2016-07-27 downloaded from the CCDC.
;
_cell_angle_alpha 90
_cell_angle_beta 90
_cell_angle_gamma 90
_cell_formula_units_Z 8
_cell_length_a 10.131(2)
_cell_length_b 19.071(4)
_cell_length_c 20.791(4)
_cell_measurement_reflns_used 3738
_cell_measurement_temperature 298(2)
_cell_measurement_theta_max 22.387
_cell_measurement_theta_min 2.478
_cell_volume 4017.0(14)
_computing_molecular_graphics 'Olex2 (Dolomanov et al., 2009)'
_computing_publication_material 'Olex2 (Dolomanov et al., 2009)'
_computing_structure_refinement 'ShelXL (Sheldrick, 2015)'
_computing_structure_solution
;
Superflip (Palatinus & Chapuis, 2007;Palatinus & van der Lee, 2008;
Palatinus et al., 2012)
;
_diffrn_ambient_temperature 298.15
_diffrn_measured_fraction_theta_full 0.994
_diffrn_measured_fraction_theta_max 0.994
_diffrn_measurement_device_type 'Bruker APEXII'
_diffrn_radiation_type MoK\a
_diffrn_radiation_wavelength 0.710
_diffrn_reflns_av_R_equivalents 0.0722
_diffrn_reflns_av_unetI/netI 0.0505
_diffrn_reflns_Laue_measured_fraction_full 0.994
_diffrn_reflns_Laue_measured_fraction_max 0.994
_diffrn_reflns_limit_h_max 10
_diffrn_reflns_limit_h_min -12
_diffrn_reflns_limit_k_max 22
_diffrn_reflns_limit_k_min -22
_diffrn_reflns_limit_l_max 24
_diffrn_reflns_limit_l_min -23
_diffrn_reflns_number 21881
_diffrn_reflns_point_group_measured_fraction_full 0.994
_diffrn_reflns_point_group_measured_fraction_max 0.994
_diffrn_reflns_theta_full 24.998
_diffrn_reflns_theta_max 24.998
_diffrn_reflns_theta_min 2.476
_exptl_absorpt_coefficient_mu 0.907
_exptl_crystal_density_diffrn 1.588
_exptl_crystal_description block
_exptl_crystal_F_000 1944
_exptl_crystal_size_max 0.09
_exptl_crystal_size_mid 0.08
_exptl_crystal_size_min 0.08
_refine_diff_density_max 0.325
_refine_diff_density_min -0.407
_refine_diff_density_rms 0.058
_refine_ls_extinction_method none
_refine_ls_goodness_of_fit_ref 1.039
_refine_ls_hydrogen_treatment constr
_refine_ls_matrix_type full
_refine_ls_number_parameters 289
_refine_ls_number_reflns 3530
_refine_ls_number_restraints 0
_refine_ls_restrained_S_all 1.039
_refine_ls_R_factor_all 0.0577
_refine_ls_R_factor_gt 0.0370
_refine_ls_shift/su_max 0.001
_refine_ls_shift/su_mean 0.000
_refine_ls_structure_factor_coef Fsqd
_refine_ls_weighting_details 'w=1/[\s^2^(Fo^2^)+(0.0340P)^2^+2.6120P] where P=(Fo^2^+2Fc^2^)/3'
_refine_ls_weighting_scheme calc
_refine_ls_wR_factor_gt 0.0836
_refine_ls_wR_factor_ref 0.0933
_reflns_Friedel_coverage 0.000
_reflns_number_gt 2687
_reflns_number_total 3530
_reflns_threshold_expression 'I > 2\s(I)'
_cod_data_source_file c6ta05096d2.cif
_cod_data_source_block p
_cod_original_cell_volume 4017.1(14)
_cod_database_code 7236337
_shelx_space_group_comment
;
The symmetry employed for this shelxl refinement is uniquely defined
by the following loop, which should always be used as a source of
symmetry information in preference to the above space-group names.
They are only intended as comments.
;
_shelx_estimated_absorpt_t_max 0.931
_shelx_estimated_absorpt_t_min 0.923
_olex2_refinement_description
;
1. Fixed Uiso
 At 1.2 times of:
  All C(H) groups
2.a Aromatic/amide H refined with riding coordinates:
 C2(H2), C4(H4), C6(H6), C9(H9), C10(H10), C11(H11), C13(H13), C15(H15),
 C16(H16), C17(H17), C18(H18)
;
_shelx_shelxl_version_number 2014/7
_olex2_submission_special_instructions 'No special instructions were received'

loop_
_space_group_symop_operation_xyz
'x, y, z'
'-x+1/2, -y, z+1/2'
'x+1/2, -y+1/2, -z'
'-x, y+1/2, -z+1/2'
'-x, -y, -z'
'x-1/2, y, -z-1/2'
'-x-1/2, y-1/2, z'
'x, -y-1/2, z-1/2'

loop_
_atom_site_label
_atom_site_type_symbol
_atom_site_fract_x
_atom_site_fract_y
_atom_site_fract_z
_atom_site_U_iso_or_equiv
_atom_site_adp_type
_atom_site_occupancy
_atom_site_site_symmetry_order
_atom_site_calc_flag
_atom_site_refinement_flags_posn
Co1 Co 0.58046(3) 0.55103(2) 0.43992(2) 0.02595(13) Uani 1 1 d .
O1 O 0.40685(17) 0.50216(9) 0.44990(10) 0.0318(5) Uani 1 1 d .
O2 O 0.29218(19) 0.59749(10) 0.42064(11) 0.0398(5) Uani 1 1 d .
O3 O -0.19916(19) 0.57263(11) 0.43054(11) 0.0426(6) Uani 1 1 d .
O4 O -0.28772(18) 0.46841(10) 0.42397(10) 0.0358(5) Uani 1 1 d .
O5 O 0.0006(3) 0.27476(13) 0.3548(2) 0.1087(13) Uani 1 1 d .
O6 O 0.2094(3) 0.28552(14) 0.35708(17) 0.0915(11) Uani 1 1 d .
N1 N 0.5683(2) 0.57356(12) 0.34109(12) 0.0352(6) Uani 1 1 d .
N2 N 0.5246(2) 0.62679(12) 0.24983(12) 0.0341(6) Uani 1 1 d .
N3 N 0.3534(3) 0.70272(14) 0.22784(13) 0.0468(7) Uani 1 1 d .
N4 N 0.3525(3) 0.77697(14) 0.13568(13) 0.0445(7) Uani 1 1 d .
N5 N 0.5214(2) 0.77630(11) 0.06105(11) 0.0330(6) Uani 1 1 d .
N6 N 0.5672(2) 0.85489(11) -0.01281(11) 0.0296(5) Uani 1 1 d .
N7 N 0.0998(3) 0.30820(15) 0.36596(16) 0.0580(9) Uani 1 1 d .
C1 C 0.0846(3) 0.38075(14) 0.38813(15) 0.0369(7) Uani 1 1 d .
C2 C -0.0409(3) 0.40688(14) 0.39528(14) 0.0329(7) Uani 1 1 d .
H2 H -0.1145 0.3788 0.3880 0.040 Uiso 1 1 calc R
C3 C -0.0543(2) 0.47661(14) 0.41377(13) 0.0263(6) Uani 1 1 d .
C4 C 0.0571(2) 0.51694(14) 0.42435(13) 0.0265(6) Uani 1 1 d .
H4 H 0.0474 0.5640 0.4353 0.032 Uiso 1 1 calc R
C5 C 0.1829(3) 0.48883(14) 0.41901(13) 0.0261(6) Uani 1 1 d .
C6 C 0.1967(3) 0.41924(15) 0.40077(14) 0.0341(7) Uani 1 1 d .
H6 H 0.2799 0.3990 0.3971 0.041 Uiso 1 1 calc R
C7 C 0.3015(3) 0.53425(15) 0.43059(13) 0.0290(6) Uani 1 1 d .
C8 C -0.1883(3) 0.50791(15) 0.42290(13) 0.0293(7) Uani 1 1 d .
C9 C 0.4949(3) 0.62028(14) 0.31356(14) 0.0333(7) Uani 1 1 d .
H9 H 0.4301 0.6462 0.3346 0.040 Uiso 1 1 calc R
C10 C 0.6503(4) 0.54758(17) 0.29248(16) 0.0494(9) Uani 1 1 d .
H10 H 0.7133 0.5126 0.2980 0.059 Uiso 1 1 calc R
C11 C 0.6252(4) 0.58015(17) 0.23721(16) 0.0475(9) Uani 1 1 d .
H11 H 0.6670 0.5729 0.1980 0.057 Uiso 1 1 calc R
C12 C 0.4674(3) 0.67659(14) 0.20789(14) 0.0331(7) Uani 1 1 d .
C13 C 0.5303(3) 0.69690(14) 0.15237(14) 0.0334(7) Uani 1 1 d .
H13 H 0.6099 0.6774 0.1391 0.040 Uiso 1 1 calc R
C14 C 0.4665(3) 0.74839(14) 0.11795(14) 0.0319(7) Uani 1 1 d .
C15 C 0.3030(3) 0.75180(19) 0.19005(18) 0.0535(9) Uani 1 1 d .
H15 H 0.2231 0.7710 0.2033 0.064 Uiso 1 1 calc R
C16 C 0.4900(3) 0.84002(13) 0.03536(14) 0.0303(6) Uani 1 1 d .
H16 H 0.4226 0.8689 0.0502 0.036 Uiso 1 1 calc R
C17 C 0.6250(3) 0.74994(15) 0.02542(16) 0.0442(8) Uani 1 1 d .
H17 H 0.6680 0.7073 0.0314 0.053 Uiso 1 1 calc R
C18 C 0.6509(3) 0.79836(15) -0.01943(16) 0.0432(8) Uani 1 1 d .
H18 H 0.7162 0.7944 -0.0507 0.052 Uiso 1 1 calc R

loop_
_atom_site_aniso_label
_atom_site_aniso_U_11
_atom_site_aniso_U_22
_atom_site_aniso_U_33
_atom_site_aniso_U_23
_atom_site_aniso_U_13
_atom_site_aniso_U_12
Co1 0.0185(2) 0.0282(2) 0.0312(2) -0.00314(16) 0.00342(17) -0.00035(15)
O1 0.0174(10) 0.0371(10) 0.0410(13) 0.0033(9) -0.0047(9) 0.0012(8)
O2 0.0278(11) 0.0362(11) 0.0555(15) 0.0087(10) -0.0021(10) -0.0006(8)
O3 0.0247(11) 0.0470(12) 0.0562(15) -0.0148(11) -0.0025(10) 0.0067(9)
O4 0.0154(10) 0.0478(11) 0.0442(13) 0.0102(10) 0.0026(9) -0.0021(8)
O5 0.0546(19) 0.0582(17) 0.213(4) -0.060(2) 0.006(2) -0.0104(14)
O6 0.0520(18) 0.0754(18) 0.147(3) -0.0606(19) -0.0340(18) 0.0330(14)
N1 0.0381(15) 0.0373(13) 0.0301(14) 0.0028(11) -0.0002(12) 0.0055(11)
N2 0.0372(15) 0.0353(12) 0.0299(15) 0.0030(11) 0.0008(12) 0.0021(11)
N3 0.0387(16) 0.0598(16) 0.0419(17) 0.0152(14) 0.0074(14) 0.0084(13)
N4 0.0353(16) 0.0580(16) 0.0401(17) 0.0139(13) 0.0058(14) 0.0073(13)
N5 0.0335(14) 0.0322(12) 0.0332(14) 0.0047(11) 0.0036(12) 0.0016(10)
N6 0.0270(13) 0.0299(12) 0.0318(14) 0.0033(10) 0.0065(11) 0.0016(9)
N7 0.0410(18) 0.0466(16) 0.086(3) -0.0215(15) -0.0119(17) 0.0094(14)
C1 0.0317(17) 0.0327(14) 0.046(2) -0.0083(13) -0.0050(15) 0.0056(13)
C2 0.0207(15) 0.0386(15) 0.0395(18) -0.0063(13) -0.0037(14) -0.0022(12)
C3 0.0176(14) 0.0387(14) 0.0228(15) 0.0031(12) 0.0007(12) 0.0015(11)
C4 0.0196(15) 0.0329(14) 0.0270(16) 0.0017(12) 0.0009(12) 0.0034(11)
C5 0.0185(14) 0.0370(15) 0.0228(16) 0.0035(12) -0.0025(12) 0.0021(11)
C6 0.0198(15) 0.0417(16) 0.0408(19) -0.0042(14) -0.0029(14) 0.0068(12)
C7 0.0188(15) 0.0418(16) 0.0264(16) 0.0003(12) 0.0024(12) -0.0011(12)
C8 0.0201(15) 0.0463(17) 0.0214(17) 0.0000(12) -0.0021(12) 0.0046(13)
C9 0.0326(17) 0.0358(15) 0.0315(18) 0.0020(13) 0.0051(14) 0.0009(13)
C10 0.060(2) 0.0547(19) 0.0330(19) -0.0007(16) 0.0037(17) 0.0278(17)
C11 0.061(2) 0.0522(18) 0.0299(19) -0.0023(15) 0.0071(16) 0.0177(17)
C12 0.0334(17) 0.0347(15) 0.0313(17) 0.0030(13) -0.0025(14) -0.0023(12)
C13 0.0314(16) 0.0329(15) 0.0360(18) 0.0024(13) 0.0025(14) -0.0005(12)
C14 0.0270(16) 0.0353(14) 0.0334(18) 0.0041(13) -0.0008(14) -0.0054(12)
C15 0.037(2) 0.074(2) 0.050(2) 0.0186(19) 0.0061(17) 0.0158(17)
C16 0.0258(15) 0.0285(14) 0.0367(18) 0.0021(12) 0.0010(14) 0.0006(12)
C17 0.053(2) 0.0338(15) 0.046(2) 0.0036(14) 0.0138(17) 0.0156(14)
C18 0.047(2) 0.0371(16) 0.045(2) 0.0064(14) 0.0170(17) 0.0144(15)

loop_
_atom_type_symbol
_atom_type_description
_atom_type_scat_dispersion_real
_atom_type_scat_dispersion_imag
_atom_type_scat_source
C C 0.0033 0.0016 'International Tables Vol C Tables 4.2.6.8 and 6.1.1.4'
H H 0.0000 0.0000 'International Tables Vol C Tables 4.2.6.8 and 6.1.1.4'
Co Co 0.3494 0.9721 'International Tables Vol C Tables 4.2.6.8 and 6.1.1.4'
N N 0.0061 0.0033 'International Tables Vol C Tables 4.2.6.8 and 6.1.1.4'
O O 0.0106 0.0060 'International Tables Vol C Tables 4.2.6.8 and 6.1.1.4'

loop_
_geom_angle_atom_site_label_1
_geom_angle_atom_site_label_2
_geom_angle_atom_site_label_3
_geom_angle
_geom_angle_site_symmetry_1
_geom_angle_site_symmetry_3
O1 Co1 O3 162.58(7) . 1_655
O1 Co1 O4 103.10(7) . 1_655
O1 Co1 N1 98.35(9) . .
O1 Co1 N6 107.48(8) . 8_576
O1 Co1 C8 133.07(9) . 1_655
O3 Co1 C8 29.76(8) 1_655 1_655
O4 Co1 O3 59.81(7) 1_655 1_655
O4 Co1 N1 92.08(8) 1_655 .
O4 Co1 C8 30.04(8) 1_655 1_655
N1 Co1 O3 86.37(9) . 1_655
N1 Co1 C8 89.06(9) . 1_655
N6 Co1 O3 86.96(8) 8_576 1_655
N6 Co1 O4 140.98(8) 8_576 1_655
N6 Co1 N1 106.61(9) 8_576 .
N6 Co1 C8 114.56(9) 8_576 1_655
C7 O1 Co1 118.18(17) . .
C8 O3 Co1 85.35(16) . 1_455
C8 O4 Co1 93.61(17) . 1_455
C9 N1 Co1 127.3(2) . .
C9 N1 C10 105.4(3) . .
C10 N1 Co1 126.8(2) . .
C9 N2 C11 106.8(2) . .
C9 N2 C12 124.7(2) . .
C11 N2 C12 128.3(3) . .
C15 N3 C12 114.6(3) . .
C15 N4 C14 114.6(3) . .
C16 N5 C14 124.9(2) . .
C16 N5 C17 107.0(2) . .
C17 N5 C14 127.7(2) . .
C16 N6 Co1 126.76(18) . 8_575
C16 N6 C18 106.0(2) . .
C18 N6 Co1 126.61(19) . 8_575
O5 N7 C1 118.0(3) . .
O6 N7 O5 123.0(3) . .
O6 N7 C1 118.9(3) . .
C2 C1 N7 118.2(3) . .
C2 C1 C6 123.3(3) . .
C6 C1 N7 118.5(3) . .
C1 C2 C3 117.8(2) . .
C2 C3 C8 120.4(2) . .
C4 C3 C2 119.7(2) . .
C4 C3 C8 119.9(2) . .
C3 C4 C5 121.5(2) . .
C4 C5 C6 119.0(2) . .
C4 C5 C7 120.0(2) . .
C6 C5 C7 121.0(2) . .
C1 C6 C5 118.6(2) . .
O1 C7 C5 115.9(2) . .
O2 C7 O1 125.5(2) . .
O2 C7 C5 118.6(2) . .
O3 C8 Co1 64.89(14) . 1_455
O3 C8 O4 121.2(2) . .
O3 C8 C3 119.4(2) . .
O4 C8 Co1 56.35(14) . 1_455
O4 C8 C3 119.4(2) . .
C3 C8 Co1 175.6(2) . 1_455
N1 C9 N2 111.4(3) . .
C11 C10 N1 110.2(3) . .
C10 C11 N2 106.2(3) . .
N3 C12 N2 114.7(3) . .
N3 C12 C13 124.1(3) . .
C13 C12 N2 121.2(3) . .
C12 C13 C14 114.8(3) . .
N4 C14 N5 114.8(2) . .
N4 C14 C13 123.8(3) . .
C13 C14 N5 121.3(3) . .
N3 C15 N4 128.1(3) . .
N6 C16 N5 110.8(2) . .
C18 C17 N5 105.8(2) . .
C17 C18 N6 110.5(3) . .

loop_
_geom_bond_atom_site_label_1
_geom_bond_atom_site_label_2
_geom_bond_distance
_geom_bond_site_symmetry_2
Co1 O1 2.0013(18) .
Co1 O3 2.279(2) 1_655
Co1 O4 2.092(2) 1_655
Co1 N1 2.103(2) .
Co1 N6 2.050(2) 8_576
Co1 C8 2.508(3) 1_655
O1 C7 1.294(3) .
O2 C7 1.227(3) .
O3 Co1 2.279(2) 1_455
O3 C8 1.249(3) .
O4 Co1 2.092(2) 1_455
O4 C8 1.258(3) .
O5 N7 1.212(4) .
O6 N7 1.206(3) .
N1 C9 1.294(3) .
N1 C10 1.399(4) .
N2 C9 1.364(4) .
N2 C11 1.377(4) .
N2 C12 1.414(4) .
N3 C12 1.325(4) .
N3 C15 1.324(4) .
N4 C14 1.330(4) .
N4 C15 1.326(4) .
N5 C14 1.411(4) .
N5 C16 1.365(3) .
N5 C17 1.380(4) .
N6 Co1 2.050(2) 8_575
N6 C16 1.302(3) .
N6 C18 1.378(3) .
N7 C1 1.466(4) .
C1 C2 1.374(4) .
C1 C6 1.377(4) .
C2 C3 1.391(4) .
C3 C4 1.383(4) .
C3 C8 1.495(4) .
C4 C5 1.387(4) .
C5 C6 1.387(4) .
C5 C7 1.501(4) .
C8 Co1 2.508(3) 1_455
C10 C11 1.331(4) .
C12 C13 1.374(4) .
C13 C14 1.376(4) .
C17 C18 1.338(4) .
